data_7251004
loop_
_publ_author_name
'Naumkina, Yelizaveta'
'Kratochv\'il, Bohumil'
'Korotkova, Elena'
'\<Cejka, Jan'

_publ_section_title
;
 New forms of apremilast with halogen derivatives of benzoic acid
;
_journal_issue 47
_journal_name_full CrystEngComm
_journal_page_first 7713
_journal_page_last 7720
_journal_paper_doi 10.1039/D5CE00770D
_journal_volume 27
_journal_year 2025
_chemical_absolute_configuration ad
_chemical_formula_moiety 'C22 H24 N2 O7 S, 1/2(C7 H5 Cl O2)'
_chemical_formula_sum 'C25.5 H26.5 Cl0.5 N2 O8 S'
_chemical_formula_weight 538.79
_chemical_melting_point 170
_chemical_name_common 'apremilast hemikis(3-chlorobenzoic acid)'
_chemical_name_systematic
'N-{2-[1-(3-ethoxy-4-methoxyphenyl)-2-(methylsulfonyl)ethyl]-1,3-dioxo-2,3-dihydro-1H-isoindol-4-yl}acetamide hemikis(3-chlorobenzoic acid)'
_space_group_IT_number 92
_space_group_name_Hall 'P 4abw 2nw'
_space_group_name_H-M_alt 'P 41 21 2'
_symmetry_cell_setting tetragonal
_symmetry_space_group_name_H-M 'P 41 21 2'
_atom_sites_solution_hydrogens difmap
_atom_sites_solution_primary direct
_audit_update_record
;
2025-07-30 deposited with the CCDC.	2025-10-13 downloaded from the CCDC.
;
_cell_angle_alpha 90
_cell_angle_beta 90
_cell_angle_gamma 90
_cell_formula_units_Z 8
_cell_length_a 13.01710(10)
_cell_length_b 13.01710(10)
_cell_length_c 29.3731(5)
_cell_measurement_reflns_used 9292
_cell_measurement_temperature 180
_cell_measurement_theta_max 62.40
_cell_measurement_theta_min 4.54
_cell_volume 4977.12(10)
_computing_cell_refinement 'SAINT V8.40B (Bruker AXS LLC, 2019)'
_computing_data_collection 'Bruker Instrument Service vV6.2.15'
_computing_data_reduction 'SAINT V8.40B (Bruker AXS LLC, 2019)'
_computing_molecular_graphics 'CAMERON (Watkin et al., 1996)'
_computing_publication_material 'CRYSTALS (Betteridge et al., 2003)'
_computing_structure_refinement 'CRYSTALS (Betteridge et al., 2003)'
_computing_structure_solution 'SHELXT (Sheldrick, 2015)'
_diffrn_ambient_temperature 180
_diffrn_measured_fraction_theta_full 0.998
_diffrn_measured_fraction_theta_max 0.993
_diffrn_measurement_device Area
_diffrn_measurement_device_type 'Bruker Venture D8'
_diffrn_measurement_method '\f & \w scans'
_diffrn_radiation_monochromator polycapillary
_diffrn_radiation_type 'Cu K\a'
_diffrn_radiation_wavelength 1.54180
_diffrn_reflns_av_R_equivalents 0.039
_diffrn_reflns_av_unetI/netI 0.048
_diffrn_reflns_limit_h_max 15
_diffrn_reflns_limit_h_min -15
_diffrn_reflns_limit_k_max 14
_diffrn_reflns_limit_k_min -15
_diffrn_reflns_limit_l_max 34
_diffrn_reflns_limit_l_min -35
_diffrn_reflns_number 43140
_diffrn_reflns_theta_full 66.582
_diffrn_reflns_theta_max 67.941
_diffrn_reflns_theta_min 3.714
_diffrn_standards_number 0
_exptl_absorpt_coefficient_mu 2.118
_exptl_absorpt_correction_T_max 0.89
_exptl_absorpt_correction_T_min 0.81
_exptl_absorpt_correction_type multi-scan
_exptl_absorpt_process_details 'SADABS (Siemens, 1996)'
_exptl_crystal_colour yellow
_exptl_crystal_density_diffrn 1.438
_exptl_crystal_density_meas ?
_exptl_crystal_density_method 'not measured'
_exptl_crystal_description bipyramidal
_exptl_crystal_F_000 2256
_exptl_crystal_recrystallization_method 'Re-crystallisation from solvent: Methyl Ethyl Ketone'
_exptl_crystal_size_max 0.142
_exptl_crystal_size_mid 0.069
_exptl_crystal_size_min 0.055
_refine_diff_density_max 0.23
_refine_diff_density_min -0.21
_refine_ls_abs_structure_details
; 
 Parsons, Flack & Wagner (2013), 
 1423 Friedel Pairs 
;
_refine_ls_abs_structure_Flack 0.006(4)
_refine_ls_extinction_coef 75(9)
_refine_ls_extinction_method 'Larson (1970), Equation 22'
_refine_ls_goodness_of_fit_ref 1.0001
_refine_ls_hydrogen_treatment mixed
_refine_ls_matrix_type full
_refine_ls_number_parameters 389
_refine_ls_number_reflns 4494
_refine_ls_number_restraints 137
_refine_ls_R_factor_all 0.0445
_refine_ls_R_factor_gt 0.0390
_refine_ls_shift/su_max 0.0004264
_refine_ls_shift/su_mean 0.0000256
_refine_ls_structure_factor_coef Fsqd
_refine_ls_weighting_details
;
 Method= Modified Sheldrick 
 w=1/[\s^2^(F^2^) + ( 0.03P)^2^ + 3.96P] 
 ,where P=(max(Fo^2^,0) + 2Fc^2^)/3 
;
_refine_ls_weighting_scheme calc
_refine_ls_wR_factor_all 0.0979
_refine_ls_wR_factor_gt 0.0882
_refine_ls_wR_factor_ref 0.0979
_reflns_limit_h_max 10
_reflns_limit_h_min -10
_reflns_limit_k_max 15
_reflns_limit_k_min 0
_reflns_limit_l_max 35
_reflns_limit_l_min 0
_reflns_number_gt 4125
_reflns_number_total 4494
_reflns_threshold_expression I>2.0\s(I)
_oxford_diffrn_Wilson_B_factor 3.53
_oxford_diffrn_Wilson_scale 14.94
_oxford_refine_ls_scale 0.09735(3)
_cod_data_source_file d5ce00770d3.cif
_cod_data_source_block APR_3ClBA
_cod_depositor_comments
;
The following automatic conversions were performed:

data item '_exptl_crystal_density_meas' value 'not measured' was
changed to '?' -- the value is perceived as not measured.

Automatic conversion script
Id: cif_fix_values 8170 2020-07-09 18:12:32Z antanas 

 Adding full bibliography for 7251003--7251007.cif.
;
_cod_original_cell_volume 4977.12(11)
_cod_original_sg_symbol_H-M 'P 41 21 2 '
_cod_original_formula_sum 'C25.50 H26.50 Cl0.50 N2 O8 S'
_cod_database_code 7251004
_oxford_refine_reflns_threshold_expression I>-3.0\s(I)
_refine_ls_r_factor_ref 0.0445
_reflns_number_all 4494
_oxford_hooft_y 0.006(6)
_oxford_bijvoet_difference 0.006(4)
_oxford_refined_flack_x -0.00(2)

loop_
_symmetry_equiv_pos_as_xyz
x,y,z
-y+1/2,x+1/2,z+1/4
-x,-y,z+1/2
y+1/2,-x+1/2,z-1/4
x+1/2,-y+1/2,-z-1/4
-x+1/2,y+1/2,-z+1/4
y,x,-z
-y,-x,-z+1/2

loop_
_atom_site_label
_atom_site_type_symbol
_atom_site_fract_x
_atom_site_fract_y
_atom_site_fract_z
_atom_site_U_iso_or_equiv
_atom_site_occupancy
_atom_site_adp_type
_atom_site_refinement_flags_posn
_atom_site_refinement_flags_adp
_atom_site_refinement_flags_occupancy
_atom_site_disorder_assembly
_atom_site_disorder_group
_atom_site_attached_hydrogens
S1 S 0.40723(5) 0.83338(5) 0.28303(2) 0.0426 1.0000 Uani . . . . . .
O1 O 0.41098(17) 0.52600(15) 0.30585(7) 0.0517 1.0000 Uani . . . . . .
O2 O 0.48042(15) 0.76540(14) 0.41533(6) 0.0431 1.0000 Uani . . . . . .
O3 O 0.20186(18) 0.6865(2) 0.53964(7) 0.0620 1.0000 Uani . . . . . .
O4 O 0.31500(16) 0.78946(17) 0.30167(7) 0.0525 1.0000 Uani . . . . . .
O5 O 0.45056(17) 0.92090(16) 0.30612(8) 0.0558 1.0000 Uani . . . . . .
O6 O 0.76210(18) 0.4498(2) 0.23962(10) 0.0809 1.0000 Uani . . . . . .
O7 O 0.89415(17) 0.44378(18) 0.30555(10) 0.0740 1.0000 Uani D . . . . .
N1 N 0.46524(18) 0.65663(17) 0.35356(7) 0.0379 1.0000 Uani . . . . . .
N2 N 0.32208(19) 0.71150(19) 0.48424(8) 0.0441 1.0000 Uani . . . . . .
C1 C 0.2934(2) 0.6385(2) 0.45170(9) 0.0405 1.0000 Uani . . . . . .
C2 C 0.2123(2) 0.5690(2) 0.45677(12) 0.0517 1.0000 Uani . . . . . .
C3 C 0.1915(3) 0.4976(3) 0.42271(13) 0.0603 1.0000 Uani . . . . . .
C4 C 0.2492(2) 0.4901(2) 0.38316(11) 0.0527 1.0000 Uani . . . . . .
C5 C 0.3275(2) 0.5602(2) 0.37855(9) 0.0420 1.0000 Uani . . . . . .
C6 C 0.4022(2) 0.5739(2) 0.34107(9) 0.0408 1.0000 Uani . . . . . .
C7 C 0.4372(2) 0.6947(2) 0.39632(8) 0.0362 1.0000 Uani . . . . . .
C8 C 0.3489(2) 0.6332(2) 0.41180(9) 0.0378 1.0000 Uani . . . . . .
C9 C 0.2793(2) 0.7297(2) 0.52645(10) 0.0492 1.0000 Uani . . . . . .
C10 C 0.3368(3) 0.8061(3) 0.55443(11) 0.0609 1.0000 Uani . . . . . .
C11 C 0.5455(2) 0.7023(2) 0.32468(9) 0.0389 1.0000 Uani . . . . . .
C12 C 0.5026(2) 0.7364(2) 0.27871(9) 0.0404 1.0000 Uani . . . . . .
C13 C 0.3837(3) 0.8648(3) 0.22602(11) 0.0626 1.0000 Uani . . . . . .
C14 C 0.6382(2) 0.6330(2) 0.31914(9) 0.0411 1.0000 Uani . . . . . .
C15 C 0.6542(2) 0.5739(2) 0.28012(11) 0.0502 1.0000 Uani . . . . . .
C16 C 0.7403(2) 0.5113(2) 0.27637(12) 0.0571 1.0000 Uani . . . . . .
C17 C 0.8111(2) 0.5079(2) 0.31236(13) 0.0551 1.0000 Uani . . . . . .
C18 C 0.7956(2) 0.5660(2) 0.35059(11) 0.0506 1.0000 Uani . . . . . .
C19 C 0.7094(2) 0.6293(2) 0.35368(10) 0.0441 1.0000 Uani . . . . . .
C20 C 0.6879(3) 0.4452(3) 0.20327(13) 0.0749 1.0000 Uani . . . . . .
C21 C 0.7193(3) 0.3579(4) 0.17246(19) 0.1194 1.0000 Uani . . . . . .
C22 C 0.9674(3) 0.4398(3) 0.34195(13) 0.0752 1.0000 Uani . . . . . .
H21 H 0.1721 0.5678 0.4825 0.0638 1.0000 Uiso R . . . . .
H22 H 0.373(3) 0.748(3) 0.4763(11) 0.052(2) 1.0000 Uiso . . . . . .
H31 H 0.1338 0.4570 0.4262 0.0727 1.0000 Uiso R . . . . .
H41 H 0.2365 0.4377 0.3609 0.0635 1.0000 Uiso R . . . . .
H101 H 0.3493 0.8684 0.5370 0.0945 1.0000 Uiso R . . . . .
H102 H 0.4020 0.7755 0.5619 0.0955 1.0000 Uiso R . . . . .
H103 H 0.2928 0.8212 0.5812 0.0960 1.0000 Uiso R . . . . .
H111 H 0.5653 0.7602 0.3422 0.0501 1.0000 Uiso R . . . . .
H121 H 0.5579 0.7654 0.2600 0.0508 1.0000 Uiso R . . . . .
H122 H 0.4664 0.6807 0.2613 0.0508 1.0000 Uiso R . . . . .
H131 H 0.3360 0.9240 0.2254 0.0958 1.0000 Uiso R . . . . .
H132 H 0.4514 0.8824 0.2126 0.0952 1.0000 Uiso R . . . . .
H133 H 0.3542 0.8051 0.2101 0.0956 1.0000 Uiso R . . . . .
H151 H 0.6072 0.5770 0.2560 0.0661 1.0000 Uiso R . . . . .
H181 H 0.8430 0.5599 0.3738 0.0616 1.0000 Uiso R . . . . .
H191 H 0.6995 0.6703 0.3802 0.0538 1.0000 Uiso R . . . . .
H201 H 0.6894 0.5114 0.1842 0.0882 1.0000 Uiso R . . . . .
H202 H 0.6187 0.4229 0.2148 0.0875 1.0000 Uiso R . . . . .
H211 H 0.7271 0.2977 0.1918 0.1597 1.0000 Uiso R . . . . .
H212 H 0.7826 0.3796 0.1577 0.1603 1.0000 Uiso R . . . . .
H213 H 0.6654 0.3467 0.1495 0.1598 1.0000 Uiso R . . . . .
H221 H 1.0231 0.3949 0.3317 0.1120 1.0000 Uiso R . . . . .
H222 H 0.9941 0.5099 0.3494 0.1138 1.0000 Uiso R . . . . .
H223 H 0.9362 0.4086 0.3682 0.1116 1.0000 Uiso R . . . . .
Cl1 Cl 0.9356(2) -0.05527(17) 0.16236(8) 0.0939 0.5000 Uani D . . . . .
O68 O 0.9417(5) 0.2011(4) 0.34314(17) 0.0778 0.5000 Uani D . . . . .
O69 O 0.8831(4) 0.2468(4) 0.27475(16) 0.0642 0.5000 Uani D . . . . .
C61 C 0.9702(5) 0.0891(5) 0.2809(2) 0.0609 0.5000 Uani D . . . . .
C62 C 0.9369(6) 0.0623(6) 0.2373(2) 0.0583 0.5000 Uani D . . . . .
C63 C 0.9785(8) -0.0226(7) 0.2164(3) 0.0653 0.5000 Uani D . . . . .
C64 C 1.0554(9) -0.0790(8) 0.2380(2) 0.0668 0.5000 Uani D . . . . .
C65 C 1.0866(8) -0.0523(9) 0.2813(3) 0.0707 0.5000 Uani D . . . . .
C66 C 1.0420(8) 0.0302(8) 0.3026(3) 0.0729 0.5000 Uani D . . . . .
C67 C 0.9320(5) 0.1822(5) 0.3040(2) 0.0587 0.5000 Uani D . . . . .
H621 H 0.8872 0.1019 0.2230 0.0680 0.5000 Uiso R . . . . .
H641 H 1.0875 -0.1347 0.2227 0.0779 0.5000 Uiso R . . . . .
H651 H 1.1389 -0.0909 0.2960 0.0847 0.5000 Uiso R . . . . .
H661 H 1.0610 0.0467 0.3330 0.0876 0.5000 Uiso R . . . . .
H691 H 0.878(6) 0.304(2) 0.288(2) 0.094(2) 0.5000 Uiso D . . . . .

loop_
_atom_site_aniso_label
_atom_site_aniso_U_11
_atom_site_aniso_U_22
_atom_site_aniso_U_33
_atom_site_aniso_U_23
_atom_site_aniso_U_13
_atom_site_aniso_U_12
S1 0.0452(4) 0.0421(4) 0.0407(3) 0.0040(3) 0.0024(3) 0.0090(3)
O1 0.0674(14) 0.0437(11) 0.0441(11) -0.0112(9) -0.0104(10) -0.0005(10)
O2 0.0480(11) 0.0401(11) 0.0413(10) -0.0067(8) -0.0070(9) -0.0047(9)
O3 0.0539(13) 0.0805(16) 0.0516(13) -0.0001(12) 0.0058(11) -0.0103(12)
O4 0.0420(11) 0.0643(14) 0.0512(11) 0.0040(10) 0.0068(9) 0.0039(10)
O5 0.0602(13) 0.0420(11) 0.0653(13) -0.0062(10) 0.0004(11) 0.0065(10)
O6 0.0478(13) 0.0768(17) 0.118(2) -0.0557(16) -0.0286(14) 0.0228(12)
O7 0.0433(13) 0.0570(14) 0.122(2) -0.0094(15) -0.0305(13) 0.0138(11)
N1 0.0457(13) 0.0336(11) 0.0343(11) -0.0034(9) -0.0062(10) 0.0000(10)
N2 0.0434(13) 0.0460(14) 0.0428(13) -0.0064(11) -0.0014(11) -0.0042(11)
C1 0.0381(15) 0.0375(14) 0.0460(15) -0.0000(12) -0.0059(12) 0.0015(12)
C2 0.0426(16) 0.0454(17) 0.067(2) -0.0037(15) 0.0044(14) -0.0034(13)
C3 0.0453(18) 0.0467(18) 0.089(2) -0.0141(17) 0.0017(18) -0.0113(15)
C4 0.0482(17) 0.0436(17) 0.066(2) -0.0126(15) -0.0096(16) -0.0056(14)
C5 0.0431(15) 0.0354(14) 0.0474(14) -0.0019(12) -0.0093(13) 0.0020(12)
C6 0.0469(16) 0.0347(14) 0.0409(14) 0.0005(12) -0.0095(13) 0.0024(13)
C7 0.0405(14) 0.0329(13) 0.0351(12) 0.0007(11) -0.0082(11) 0.0047(11)
C8 0.0414(15) 0.0318(13) 0.0402(14) 0.0011(11) -0.0103(12) 0.0011(11)
C9 0.0484(18) 0.0543(18) 0.0448(16) -0.0012(14) -0.0012(14) 0.0036(15)
C10 0.063(2) 0.072(2) 0.0481(17) -0.0118(16) -0.0037(16) -0.0067(18)
C11 0.0444(15) 0.0335(14) 0.0388(13) -0.0032(11) -0.0044(12) -0.0001(12)
C12 0.0457(16) 0.0403(15) 0.0353(13) 0.0002(12) -0.0005(12) 0.0079(12)
C13 0.070(2) 0.067(2) 0.0508(18) 0.0209(17) -0.0020(16) 0.0140(18)
C14 0.0451(16) 0.0342(14) 0.0441(15) 0.0011(12) -0.0096(12) -0.0000(12)
C15 0.0458(16) 0.0440(16) 0.0608(18) -0.0159(15) -0.0199(15) 0.0093(13)
C16 0.0458(17) 0.0444(17) 0.081(2) -0.0209(16) -0.0198(17) 0.0079(13)
C17 0.0425(17) 0.0368(16) 0.086(2) -0.0005(16) -0.0212(16) 0.0036(13)
C18 0.0450(17) 0.0467(17) 0.0602(18) 0.0114(15) -0.0178(15) -0.0087(13)
C19 0.0441(16) 0.0422(16) 0.0460(16) 0.0051(12) -0.0105(13) -0.0059(13)
C20 0.0420(18) 0.086(3) 0.096(3) -0.056(2) -0.0167(18) 0.0103(18)
C21 0.058(3) 0.134(4) 0.166(5) -0.110(4) -0.015(3) 0.019(3)
C22 0.0403(18) 0.100(3) 0.085(3) 0.044(2) -0.0058(18) 0.0141(19)
Cl1 0.132(2) 0.0648(11) 0.0851(13) -0.0136(11) 0.0479(14) -0.0169(12)
O68 0.101(4) 0.069(3) 0.063(3) 0.003(3) 0.012(3) 0.004(3)
O69 0.071(3) 0.055(3) 0.066(3) -0.004(2) 0.012(2) 0.011(2)
C61 0.060(3) 0.054(3) 0.069(4) 0.017(3) 0.017(3) -0.002(3)
C62 0.055(3) 0.049(3) 0.071(5) 0.015(3) 0.028(4) 0.001(3)
C63 0.066(3) 0.052(3) 0.077(4) 0.011(3) 0.032(3) -0.005(3)
C64 0.067(4) 0.054(4) 0.079(7) 0.015(4) 0.034(4) 0.004(3)
C65 0.058(4) 0.067(4) 0.087(6) 0.033(5) 0.022(4) 0.006(3)
C66 0.065(4) 0.072(4) 0.081(5) 0.027(4) 0.015(4) -0.005(3)
C67 0.062(3) 0.051(3) 0.064(3) 0.012(3) 0.020(3) -0.003(3)

loop_
_atom_type_symbol
_atom_type_scat_dispersion_real
_atom_type_scat_dispersion_imag
_atom_type_scat_Cromer_Mann_a1
_atom_type_scat_Cromer_Mann_b1
_atom_type_scat_Cromer_Mann_a2
_atom_type_scat_Cromer_Mann_b2
_atom_type_scat_Cromer_Mann_a3
_atom_type_scat_Cromer_Mann_b3
_atom_type_scat_Cromer_Mann_a4
_atom_type_scat_Cromer_Mann_b4
_atom_type_scat_Cromer_Mann_c
_atom_type_scat_source
C 0.0181 0.0091 2.3100 20.8439 1.0200 10.2075 1.5886 0.5687 0.8650 51.6512 0.2156 'International Tables Vol C 4.2.6.8 and 6.1.1.4'
H 0.0000 0.0000 0.4930 10.5109 0.3229 26.1257 0.1402 3.1424 0.0408 57.7998 0.0030 'International Tables Vol C 4.2.6.8 and 6.1.1.4'
Cl 0.3639 0.7018 11.4604 0.0104 7.1964 1.1662 6.2556 18.5194 1.6455 47.7784 -9.5574 'International Tables Vol C 4.2.6.8 and 6.1.1.4'
N 0.0311 0.0180 12.2126 0.0057 3.1322 9.8933 2.0125 28.9975 1.1663 0.5826 -11.5290 'International Tables Vol C 4.2.6.8 and 6.1.1.4'
O 0.0492 0.0322 3.0485 13.2771 2.2868 5.7011 1.5463 0.3239 0.8670 32.9089 0.2508 'International Tables Vol C 4.2.6.8 and 6.1.1.4'
S 0.3331 0.5567 6.9053 1.4679 5.2034 22.2151 1.4379 0.2536 1.5863 56.1720 0.8669 'International Tables Vol C 4.2.6.8 and 6.1.1.4'

loop_
_geom_angle_atom_site_label_1
_geom_angle_site_symmetry_1
_geom_angle_atom_site_label_2
_geom_angle_site_symmetry_2
_geom_angle_atom_site_label_3
_geom_angle_site_symmetry_3
_geom_angle
_geom_angle_publ_flag
O4 . S1 . O5 . 117.51(13) yes
O4 . S1 . C12 . 109.16(14) yes
O5 . S1 . C12 . 108.80(14) yes
O4 . S1 . C13 . 108.12(16) yes
O5 . S1 . C13 . 109.52(16) yes
C12 . S1 . C13 . 102.71(15) yes
C16 . O6 . C20 . 117.9(2) yes
C17 . O7 . C22 . 115.8(3) yes
C6 . N1 . C7 . 110.7(2) yes
C6 . N1 . C11 . 125.1(2) yes
C7 . N1 . C11 . 124.1(2) yes
C1 . N2 . C9 . 128.5(3) yes
C1 . N2 . H22 . 113(2) no
C9 . N2 . H22 . 118(2) no
N2 . C1 . C2 . 124.7(3) yes
N2 . C1 . C8 . 118.4(2) yes
C2 . C1 . C8 . 117.0(3) yes
C1 . C2 . C3 . 120.2(3) yes
C1 . C2 . H21 . 121.9 no
C3 . C2 . H21 . 118.0 no
C2 . C3 . C4 . 123.0(3) yes
C2 . C3 . H31 . 117.3 no
C4 . C3 . H31 . 119.6 no
C3 . C4 . C5 . 115.9(3) yes
C3 . C4 . H41 . 121.9 no
C5 . C4 . H41 . 122.1 no
C4 . C5 . C6 . 129.8(3) yes
C4 . C5 . C8 . 122.2(3) yes
C6 . C5 . C8 . 108.0(2) yes
C5 . C6 . N1 . 106.4(2) yes
C5 . C6 . O1 . 129.4(3) yes
N1 . C6 . O1 . 124.2(3) yes
N1 . C7 . O2 . 124.1(3) yes
N1 . C7 . C8 . 106.7(2) yes
O2 . C7 . C8 . 129.2(2) yes
C7 . C8 . C5 . 108.1(2) yes
C7 . C8 . C1 . 130.1(2) yes
C5 . C8 . C1 . 121.8(3) yes
N2 . C9 . O3 . 122.8(3) yes
N2 . C9 . C10 . 114.0(3) yes
O3 . C9 . C10 . 123.2(3) yes
C9 . C10 . H101 . 110.5 no
C9 . C10 . H102 . 107.0 no
H101 . C10 . H102 . 108.4 no
C9 . C10 . H103 . 106.2 no
H101 . C10 . H103 . 110.4 no
H102 . C10 . H103 . 114.2 no
N1 . C11 . C12 . 111.5(2) yes
N1 . C11 . C14 . 112.8(2) yes
C12 . C11 . C14 . 111.7(2) yes
N1 . C11 . H111 . 101.6 no
C12 . C11 . H111 . 110.4 no
C14 . C11 . H111 . 108.4 no
C11 . C12 . S1 . 113.55(18) yes
C11 . C12 . H121 . 109.7 no
S1 . C12 . H121 . 106.3 no
C11 . C12 . H122 . 114.3 no
S1 . C12 . H122 . 102.8 no
H121 . C12 . H122 . 109.7 no
S1 . C13 . H131 . 108.0 no
S1 . C13 . H132 . 106.3 no
H131 . C13 . H132 . 111.7 no
S1 . C13 . H133 . 109.7 no
H131 . C13 . H133 . 111.2 no
H132 . C13 . H133 . 109.8 no
C11 . C14 . C15 . 122.3(2) yes
C11 . C14 . C19 . 118.6(3) yes
C15 . C14 . C19 . 119.1(3) yes
C14 . C15 . C16 . 120.6(3) yes
C14 . C15 . H151 . 119.9 no
C16 . C15 . H151 . 119.5 no
C15 . C16 . O6 . 124.8(3) yes
C15 . C16 . C17 . 119.3(3) yes
O6 . C16 . C17 . 115.9(3) yes
C16 . C17 . O7 . 115.2(3) yes
C16 . C17 . C18 . 120.2(3) yes
O7 . C17 . C18 . 124.7(3) yes
C17 . C18 . C19 . 119.9(3) yes
C17 . C18 . H181 . 117.3 no
C19 . C18 . H181 . 122.8 no
C18 . C19 . C14 . 121.0(3) yes
C18 . C19 . H191 . 119.5 no
C14 . C19 . H191 . 119.5 no
O6 . C20 . C21 . 107.1(3) yes
O6 . C20 . H201 . 110.9 no
C21 . C20 . H201 . 107.4 no
O6 . C20 . H202 . 111.2 no
C21 . C20 . H202 . 103.2 no
H201 . C20 . H202 . 116.3 no
C20 . C21 . H211 . 106.5 no
C20 . C21 . H212 . 106.2 no
H211 . C21 . H212 . 113.9 no
C20 . C21 . H213 . 109.3 no
H211 . C21 . H213 . 110.8 no
H212 . C21 . H213 . 109.9 no
O7 . C22 . H221 . 106.5 no
O7 . C22 . H222 . 111.3 no
H221 . C22 . H222 . 110.8 no
O7 . C22 . H223 . 109.4 no
H221 . C22 . H223 . 107.9 no
H222 . C22 . H223 . 110.8 no
C61 8_665 Cl1 . C66 8_665 40.0(5) yes
C61 8_665 Cl1 . C63 . 33.4(4) yes
C66 8_665 Cl1 . C63 . 6.8(7) yes
C67 . O69 . H691 . 106(6) no
H621 8_665 C61 . Cl1 8_665 131.4 no
H621 8_665 C61 . C63 8_665 146.0 no
Cl1 8_665 C61 . C63 8_665 58.8(5) yes
H621 8_665 C61 . C62 . 71.2 no
Cl1 8_665 C61 . C62 . 152.1(5) yes
C63 8_665 C61 . C62 . 93.3(7) yes
H621 8_665 C61 . C66 . 150.9 no
Cl1 8_665 C61 . C66 . 32.2(4) yes
C63 8_665 C61 . C66 . 26.6(6) yes
C62 . C61 . C66 . 119.9(5) yes
H621 8_665 C61 . C67 . 58.8 no
Cl1 8_665 C61 . C67 . 86.3(4) yes
C63 8_665 C61 . C67 . 145.1(8) yes
C62 . C61 . C67 . 121.6(6) yes
C66 . C61 . C67 . 118.5(6) yes
C61 . C62 . C63 8_665 37.3(5) yes
C61 . C62 . C66 8_665 134.1(5) yes
C63 8_665 C62 . C66 8_665 96.8(3) yes
C61 . C62 . C63 . 119.3(3) yes
C63 8_665 C62 . C63 . 82.0(5) yes
C66 8_665 C62 . C63 . 14.7(5) yes
C61 . C62 . H621 . 119.4 no
C63 8_665 C62 . H621 . 156.7 no
C66 8_665 C62 . H621 . 106.5 no
C63 . C62 . H621 . 121.3 no
Cl1 . C63 . C62 . 118.7(5) yes
Cl1 . C63 . C65 8_665 97.5(6) yes
C62 . C63 . C65 8_665 143.0(9) yes
Cl1 . C63 . C62 8_665 137.2(6) yes
C62 . C63 . C62 8_665 21.2(4) yes
C65 8_665 C63 . C62 8_665 125.1(7) yes
Cl1 . C63 . C61 8_665 87.8(7) yes
C62 . C63 . C61 8_665 33.6(5) yes
C65 8_665 C63 . C61 8_665 172.2(12) yes
C62 8_665 C63 . C61 8_665 49.4(5) yes
Cl1 . C63 . C64 . 121.3(7) yes
C62 . C63 . C64 . 120.0(6) yes
C65 8_665 C63 . C64 . 24.5(6) yes
C62 8_665 C63 . C64 . 100.9(5) yes
C61 8_665 C63 . C64 . 148.7(9) yes
C63 . C64 . C66 8_665 20.2(5) yes
C63 . C64 . C64 8_665 117.3(6) yes
C66 8_665 C64 . C64 8_665 137.3(7) yes
C63 . C64 . C65 . 119.9(6) yes
C66 8_665 C64 . C65 . 140.2(7) yes
C64 8_665 C64 . C65 . 9.1(16) yes
C63 . C64 . H641 . 120.0 no
C66 8_665 C64 . H641 . 99.8 no
C64 8_665 C64 . H641 . 121.6 no
C65 . C64 . H641 . 120.1 no
C64 . C65 . C63 8_665 92.7(6) yes
C64 . C65 . H641 8_665 87.0 no
C63 8_665 C65 . H641 8_665 166.1 no
C64 . C65 . C66 . 119.5(3) yes
C63 8_665 C65 . C66 . 26.9(5) yes
H641 8_665 C65 . C66 . 149.8 no
C64 . C65 . H651 . 119.8 no
C63 8_665 C65 . H651 . 147.6 no
H641 8_665 C65 . H651 . 35.7 no
C66 . C65 . H651 . 120.7 no
C64 8_665 C66 . C65 . 17.9(3) yes
C64 8_665 C66 . C61 . 103.5(7) yes
C65 . C66 . C61 . 121.1(6) yes
C64 8_665 C66 . C62 8_665 85.1(6) yes
C65 . C66 . C62 8_665 101.8(5) yes
C61 . C66 . C62 8_665 21.5(4) yes
C64 8_665 C66 . Cl1 8_665 148.2(9) yes
C65 . C66 . Cl1 8_665 131.0(8) yes
C61 . C66 . Cl1 8_665 107.8(7) yes
C62 8_665 C66 . Cl1 8_665 126.7(8) yes
C64 8_665 C66 . H661 . 137.2 no
C65 . C66 . H661 . 119.7 no
C61 . C66 . H661 . 119.2 no
C62 8_665 C66 . H661 . 137.3 no
Cl1 8_665 C66 . H661 . 11.5 no
C61 . C67 . O69 . 112.0(6) yes
C61 . C67 . H621 8_665 41.6 no
O69 . C67 . H621 8_665 83.3 no
C61 . C67 . O68 . 125.6(6) yes
O69 . C67 . O68 . 122.4(6) yes
H621 8_665 C67 . O68 . 141.8 no
C61 8_665 H621 . C62 . 46.5 no
C61 8_665 H621 . C67 8_665 79.7 no
C62 . H621 . C67 8_665 125.4 no
H651 8_665 H641 . C64 . 125.6 no
H651 8_665 H641 . C65 8_665 88.7 no
C64 . H641 . C65 8_665 37.5 no
H641 8_665 H651 . C65 . 55.6 no

loop_
_geom_bond_atom_site_label_1
_geom_bond_site_symmetry_1
_geom_bond_atom_site_label_2
_geom_bond_site_symmetry_2
_geom_bond_distance
_geom_bond_publ_flag
S1 . O4 . 1.438(2) yes
S1 . O5 . 1.441(2) yes
S1 . C12 . 1.775(3) yes
S1 . C13 . 1.750(3) yes
O1 . C6 . 1.213(3) yes
O2 . C7 . 1.215(3) yes
O3 . C9 . 1.217(4) yes
O6 . C16 . 1.374(4) yes
O6 . C20 . 1.441(4) yes
O7 . C17 . 1.380(4) yes
O7 . C22 . 1.433(4) yes
N1 . C6 . 1.403(4) yes
N1 . C7 . 1.399(3) yes
N1 . C11 . 1.471(4) yes
N2 . C1 . 1.399(4) yes
N2 . C9 . 1.380(4) yes
N2 . H22 . 0.84(3) no
C1 . C2 . 1.398(4) yes
C1 . C8 . 1.379(4) yes
C2 . C3 . 1.392(5) yes
C2 . H21 . 0.919 no
C3 . C4 . 1.387(5) yes
C3 . H31 . 0.924 no
C4 . C5 . 1.375(4) yes
C4 . H41 . 0.959 no
C5 . C6 . 1.480(4) yes
C5 . C8 . 1.391(4) yes
C7 . C8 . 1.473(4) yes
C9 . C10 . 1.492(4) yes
C10 . H101 . 0.973 no
C10 . H102 . 0.963 no
C10 . H103 . 0.993 no
C11 . C12 . 1.527(4) yes
C11 . C14 . 1.515(4) yes
C11 . H111 . 0.949 no
C12 . H121 . 0.981 no
C12 . H122 . 1.003 no
C13 . H131 . 0.990 no
C13 . H132 . 0.993 no
C13 . H133 . 0.985 no
C14 . C15 . 1.396(4) yes
C14 . C19 . 1.375(4) yes
C15 . C16 . 1.389(4) yes
C15 . H151 . 0.937 no
C16 . C17 . 1.403(4) yes
C17 . C18 . 1.369(5) yes
C18 . C19 . 1.395(4) yes
C18 . H181 . 0.923 no
C19 . H191 . 0.953 no
C20 . C21 . 1.509(5) yes
C20 . H201 . 1.028 no
C20 . H202 . 1.006 no
C21 . H211 . 0.973 no
C21 . H212 . 0.974 no
C21 . H213 . 0.985 no
C22 . H221 . 0.979 no
C22 . H222 . 1.001 no
C22 . H223 . 0.961 no
Cl1 . C61 8_665 2.026(7) yes
Cl1 . C66 8_665 1.134(9) yes
Cl1 . C63 . 1.734(9) yes
O68 . C67 . 1.182(8) yes
O69 . C67 . 1.361(7) yes
O69 . H691 . 0.848(17) no
C61 . H621 8_665 0.994 no
C61 . C63 8_665 1.116(12) yes
C61 . C62 . 1.397(8) yes
C61 . C66 . 1.368(11) yes
C61 . C67 . 1.475(8) yes
C62 . C63 8_665 1.838(10) yes
C62 . C66 8_665 1.844(11) yes
C62 . C63 . 1.375(10) yes
C62 . H621 . 0.928 no
C63 . C65 8_665 1.274(12) yes
C63 . C64 . 1.396(10) yes
C64 . C66 8_665 1.703(14) yes
C64 . C64 8_665 0.826(19) yes
C64 . C65 . 1.380(7) yes
C64 . H641 . 0.950 no
C65 . H641 8_665 0.784 no
C65 . C66 . 1.371(8) yes
C65 . H651 . 0.950 no
C66 . H661 . 0.950 no
C67 . H621 8_665 1.282 no
H641 . H651 8_665 0.554 no
